data_7233604
loop_
_publ_author_name
'Yang Liu'
'Xin Ye'
'Guangfeng Liu'
'Yun Lv'
'Xiying Zhang'
'Shuming Chen'
'Jacky W. Y. Lam'
'Hoi Sing Kwok'
'Xutang Tao'
'Ben Zhong Tang'

_publ_section_title
;
 Structural features and optical properties of a carbazole-containing
 ethene as a highly emissive organic solid
;
_journal_name_full 'Journal of Materials Chemistry C'
_journal_page_first 1004
_journal_page_last 1009
_journal_paper_doi 10.1039/C3TC32145B
_journal_volume 2
_journal_year 2014
_chemical_formula_sum 'C42 H34 N2'
_chemical_formula_weight 566.71
_space_group_IT_number 14
_space_group_name_Hall '-P 2ybc'
_space_group_name_H-M_alt 'P 1 21/c 1'
_symmetry_cell_setting monoclinic
_symmetry_space_group_name_H-M 'P 1 21/c 1'
_atom_sites_solution_hydrogens geom
_atom_sites_solution_primary direct
_atom_sites_solution_secondary difmap
_cell_angle_alpha 90.00
_cell_angle_beta 117.068(2)
_cell_angle_gamma 90.00
_cell_formula_units_Z 4
_cell_length_a 12.6635(13)
_cell_length_b 21.772(2)
_cell_length_c 12.6541(12)
_cell_measurement_reflns_used 1659
_cell_measurement_temperature 100(2)
_cell_measurement_theta_max 22.76
_cell_measurement_theta_min 2.60
_cell_volume 3106.7(5)
_computing_structure_refinement 'SHELXL-97 (Sheldrick, 1997)'
_computing_structure_solution 'SHELXS-97 (Sheldrick, 1990)'
_diffrn_ambient_temperature 100(2)
_diffrn_measured_fraction_theta_full 0.993
_diffrn_measured_fraction_theta_max 0.993
_diffrn_radiation_monochromator graphite
_diffrn_radiation_source 'fine-focus sealed tube'
_diffrn_radiation_type MoK\a
_diffrn_radiation_wavelength 0.71073
_diffrn_reflns_av_R_equivalents 0.0565
_diffrn_reflns_av_sigmaI/netI 0.0733
_diffrn_reflns_limit_h_max 15
_diffrn_reflns_limit_h_min -9
_diffrn_reflns_limit_k_max 26
_diffrn_reflns_limit_k_min -25
_diffrn_reflns_limit_l_max 12
_diffrn_reflns_limit_l_min -15
_diffrn_reflns_number 17056
_diffrn_reflns_theta_full 25.00
_diffrn_reflns_theta_max 26.00
_diffrn_reflns_theta_min 1.81
_exptl_absorpt_coefficient_mu 0.070
_exptl_absorpt_correction_T_max 1.00
_exptl_absorpt_correction_T_min 0.91
_exptl_absorpt_correction_type multi-scan
_exptl_absorpt_process_details SADABS
_exptl_crystal_colour colorless
_exptl_crystal_density_diffrn 1.212
_exptl_crystal_density_method 'not measured'
_exptl_crystal_description bar
_exptl_crystal_F_000 1200
_exptl_crystal_size_max 0.30
_exptl_crystal_size_mid 0.15
_exptl_crystal_size_min 0.10
_refine_diff_density_max 0.273
_refine_diff_density_min -0.179
_refine_diff_density_rms 0.046
_refine_ls_extinction_method none
_refine_ls_goodness_of_fit_ref 1.007
_refine_ls_hydrogen_treatment constr
_refine_ls_matrix_type full
_refine_ls_number_parameters 399
_refine_ls_number_reflns 6065
_refine_ls_number_restraints 0
_refine_ls_restrained_S_all 1.007
_refine_ls_R_factor_all 0.1095
_refine_ls_R_factor_gt 0.0537
_refine_ls_shift/su_max 0.001
_refine_ls_shift/su_mean 0.000
_refine_ls_structure_factor_coef Fsqd
_refine_ls_weighting_details 'calc w=1/[\s^2^(Fo^2^)+(0.0580P)^2^+0.0000P] where P=(Fo^2^+2Fc^2^)/3'
_refine_ls_weighting_scheme calc
_refine_ls_wR_factor_gt 0.1110
_refine_ls_wR_factor_ref 0.1313
_reflns_number_gt 3570
_reflns_number_total 6065
_reflns_threshold_expression >2sigma(I)
_cod_data_source_file J-Mater-Chem-C-2014-2-1004.cif
_cod_data_source_block A
_cod_depositor_comments
;
The following automatic conversions were performed:

data item '_symmetry_cell_setting' value 'Monoclinic' was changed to
'monoclinic' in accordance with the built-in table derived from the
CIF Core dictionary named 'cif_core.dic' version 2.4.5 last updated
on 2014-11-21.

Automatic conversion script
Id: cif_fix_values 6909 2019-04-08 15:41:33Z antanas 
;
_cod_original_sg_symbol_H-M P2(1)/c
_cod_database_code 7233604

loop_
_symmetry_equiv_pos_as_xyz
'x, y, z'
'-x, y+1/2, -z+1/2'
'-x, -y, -z'
'x, -y-1/2, z-1/2'

loop_
_atom_site_label
_atom_site_type_symbol
_atom_site_fract_x
_atom_site_fract_y
_atom_site_fract_z
_atom_site_U_iso_or_equiv
_atom_site_adp_type
_atom_site_occupancy
_atom_site_symmetry_multiplicity
_atom_site_calc_flag
_atom_site_refinement_flags
_atom_site_disorder_assembly
_atom_site_disorder_group
N1 N 0.38806(17) 0.53681(8) 0.57624(16) 0.0313(5) Uani 1 1 d . . .
N2 N 0.02453(16) 0.03489(8) 0.65952(16) 0.0280(4) Uani 1 1 d . . .
C1 C 0.4114(2) 0.55838(10) 0.68761(19) 0.0275(5) Uani 1 1 d . . .
C2 C 0.4610(2) 0.61416(10) 0.7411(2) 0.0304(5) Uani 1 1 d . . .
H2A H 0.4843 0.6439 0.7009 0.036 Uiso 1 1 calc R . .
C3 C 0.4752(2) 0.62475(10) 0.8546(2) 0.0324(6) Uani 1 1 d . . .
H3A H 0.5093 0.6623 0.8931 0.039 Uiso 1 1 calc R . .
C4 C 0.4405(2) 0.58155(11) 0.9133(2) 0.0366(6) Uani 1 1 d . . .
H4A H 0.4510 0.5902 0.9911 0.044 Uiso 1 1 calc R . .
C5 C 0.3910(2) 0.52606(10) 0.8606(2) 0.0310(5) Uani 1 1 d . . .
H5A H 0.3676 0.4968 0.9016 0.037 Uiso 1 1 calc R . .
C6 C 0.37600(18) 0.51389(9) 0.74689(18) 0.0244(5) Uani 1 1 d . . .
C7 C 0.32667(18) 0.46325(9) 0.66441(19) 0.0249(5) Uani 1 1 d . . .
C8 C 0.2770(2) 0.40645(9) 0.6700(2) 0.0273(5) Uani 1 1 d . . .
H8A H 0.2741 0.3941 0.7407 0.033 Uiso 1 1 calc R . .
C9 C 0.23225(19) 0.36855(10) 0.5711(2) 0.0285(5) Uani 1 1 d . . .
C10 C 0.2379(2) 0.38713(9) 0.4675(2) 0.0290(5) Uani 1 1 d . . .
H10A H 0.2055 0.3611 0.3999 0.035 Uiso 1 1 calc R . .
C11 C 0.2887(2) 0.44186(10) 0.4607(2) 0.0306(6) Uani 1 1 d . . .
H11A H 0.2933 0.4533 0.3904 0.037 Uiso 1 1 calc R . .
C12 C 0.33328(19) 0.47998(10) 0.56005(19) 0.0273(5) Uani 1 1 d . . .
C13 C 0.1757(2) 0.30747(10) 0.5708(2) 0.0302(5) Uani 1 1 d . . .
C14 C 0.0509(2) 0.30042(10) 0.4741(2) 0.0301(5) Uani 1 1 d . . .
C15 C 0.0140(2) 0.24955(10) 0.4001(2) 0.0365(6) Uani 1 1 d . . .
H15A H 0.0683 0.2170 0.4120 0.044 Uiso 1 1 calc R . .
C16 C -0.1001(2) 0.24546(12) 0.3095(2) 0.0436(7) Uani 1 1 d . . .
H16A H -0.1239 0.2101 0.2601 0.052 Uiso 1 1 calc R . .
C17 C -0.1788(2) 0.29195(12) 0.2907(2) 0.0450(7) Uani 1 1 d . . .
H17A H -0.2570 0.2889 0.2277 0.054 Uiso 1 1 calc R . .
C18 C -0.1462(2) 0.34296(12) 0.3617(2) 0.0429(7) Uani 1 1 d . . .
H18A H -0.2016 0.3750 0.3488 0.052 Uiso 1 1 calc R . .
C19 C -0.0307(2) 0.34729(11) 0.4531(2) 0.0369(6) Uani 1 1 d . . .
H19A H -0.0075 0.3829 0.5018 0.044 Uiso 1 1 calc R . .
C21 C 0.10224(19) -0.00483(9) 0.64552(18) 0.0253(5) Uani 1 1 d . . .
C22 C 0.0975(2) -0.06855(10) 0.63414(19) 0.0334(6) Uani 1 1 d . . .
H22A H 0.0350 -0.0915 0.6367 0.040 Uiso 1 1 calc R . .
C23 C 0.1876(2) -0.09720(10) 0.6189(2) 0.0354(6) Uani 1 1 d . . .
H23A H 0.1853 -0.1405 0.6092 0.043 Uiso 1 1 calc R . .
C24 C 0.2810(2) -0.06421(10) 0.6175(2) 0.0358(6) Uani 1 1 d . . .
H24A H 0.3427 -0.0854 0.6097 0.043 Uiso 1 1 calc R . .
C25 C 0.2852(2) -0.00084(10) 0.62735(19) 0.0317(6) Uani 1 1 d . . .
H25A H 0.3489 0.0217 0.6261 0.038 Uiso 1 1 calc R . .
C26 C 0.19413(19) 0.02928(10) 0.63919(18) 0.0263(5) Uani 1 1 d . . .
C27 C 0.1679(2) 0.09312(9) 0.64860(18) 0.0252(5) Uani 1 1 d . . .
C28 C 0.2236(2) 0.14819(9) 0.64681(19) 0.0286(5) Uani 1 1 d . . .
H28A H 0.2956 0.1476 0.6405 0.034 Uiso 1 1 calc R . .
C29 C 0.1737(2) 0.20381(10) 0.65423(19) 0.0277(5) Uani 1 1 d . . .
C30 C 0.0685(2) 0.20339(10) 0.66569(19) 0.0289(5) Uani 1 1 d . . .
H30A H 0.0345 0.2415 0.6706 0.035 Uiso 1 1 calc R . .
C31 C 0.0127(2) 0.14986(10) 0.67005(19) 0.0304(5) Uani 1 1 d . . .
H31A H -0.0578 0.1506 0.6792 0.036 Uiso 1 1 calc R . .
C32 C 0.0633(2) 0.09447(10) 0.66058(18) 0.0268(5) Uani 1 1 d . . .
C33 C 0.2330(2) 0.26304(10) 0.6500(2) 0.0297(5) Uani 1 1 d . . .
C34 C 0.36105(19) 0.26728(9) 0.73816(19) 0.0249(5) Uani 1 1 d . . .
C35 C 0.4478(2) 0.28641(9) 0.7063(2) 0.0302(6) Uani 1 1 d . . .
H35A H 0.4248 0.2978 0.6263 0.036 Uiso 1 1 calc R . .
C36 C 0.5656(2) 0.28917(10) 0.7875(2) 0.0335(6) Uani 1 1 d . . .
H36A H 0.6226 0.3021 0.7629 0.040 Uiso 1 1 calc R . .
C37 C 0.6014(2) 0.27333(10) 0.9041(2) 0.0349(6) Uani 1 1 d . . .
H37A H 0.6827 0.2760 0.9603 0.042 Uiso 1 1 calc R . .
C38 C 0.5181(2) 0.25352(10) 0.9388(2) 0.0348(6) Uani 1 1 d . . .
H38A H 0.5421 0.2423 1.0191 0.042 Uiso 1 1 calc R . .
C39 C 0.3983(2) 0.24996(9) 0.8555(2) 0.0305(6) Uani 1 1 d . . .
H39A H 0.3418 0.2355 0.8796 0.037 Uiso 1 1 calc R . .
C41 C 0.3963(2) 0.57446(10) 0.4837(2) 0.0371(6) Uani 1 1 d . . .
H41A H 0.3971 0.5473 0.4213 0.045 Uiso 1 1 calc R . .
H41B H 0.4715 0.5979 0.5188 0.045 Uiso 1 1 calc R . .
C42 C 0.2941(2) 0.61824(12) 0.4290(2) 0.0443(7) Uani 1 1 d . . .
H42A H 0.3029 0.6434 0.3692 0.066 Uiso 1 1 calc R . .
H42B H 0.2928 0.6450 0.4907 0.066 Uiso 1 1 calc R . .
H42C H 0.2197 0.5950 0.3913 0.066 Uiso 1 1 calc R . .
C43 C -0.0733(2) 0.01622(11) 0.6834(2) 0.0353(6) Uani 1 1 d . . .
H43A H -0.1148 -0.0192 0.6322 0.042 Uiso 1 1 calc R . .
H43B H -0.1307 0.0505 0.6632 0.042 Uiso 1 1 calc R . .
C44 C -0.0308(2) -0.00145(11) 0.8121(2) 0.0416(7) Uani 1 1 d . . .
H44A H 0.0131 0.0329 0.8632 0.062 Uiso 1 1 calc R . .
H44B H 0.0212 -0.0374 0.8307 0.062 Uiso 1 1 calc R . .
H44C H -0.0992 -0.0113 0.8256 0.062 Uiso 1 1 calc R . .

loop_
_atom_site_aniso_label
_atom_site_aniso_U_11
_atom_site_aniso_U_22
_atom_site_aniso_U_33
_atom_site_aniso_U_23
_atom_site_aniso_U_13
_atom_site_aniso_U_12
N1 0.0387(12) 0.0255(10) 0.0290(11) 0.0012(8) 0.0148(10) -0.0059(9)
N2 0.0254(11) 0.0255(10) 0.0346(11) 0.0021(8) 0.0150(9) -0.0007(9)
C1 0.0261(13) 0.0228(12) 0.0320(13) 0.0008(10) 0.0118(11) 0.0005(10)
C2 0.0291(13) 0.0234(12) 0.0373(14) 0.0010(10) 0.0138(11) -0.0020(10)
C3 0.0290(14) 0.0271(13) 0.0381(14) -0.0069(11) 0.0127(12) -0.0031(11)
C4 0.0413(16) 0.0364(14) 0.0340(14) -0.0030(11) 0.0186(13) 0.0014(12)
C5 0.0345(14) 0.0290(13) 0.0330(13) 0.0022(10) 0.0185(12) 0.0019(11)
C6 0.0202(12) 0.0238(12) 0.0274(13) 0.0026(9) 0.0092(10) 0.0044(9)
C7 0.0216(12) 0.0199(12) 0.0331(13) 0.0022(10) 0.0124(11) 0.0019(9)
C8 0.0269(13) 0.0242(12) 0.0334(13) 0.0044(10) 0.0161(11) 0.0032(10)
C9 0.0256(13) 0.0218(12) 0.0379(14) -0.0005(10) 0.0142(11) -0.0003(10)
C10 0.0301(14) 0.0226(12) 0.0322(13) -0.0029(10) 0.0123(11) -0.0009(10)
C11 0.0324(14) 0.0306(13) 0.0278(13) 0.0025(10) 0.0127(11) -0.0011(11)
C12 0.0244(13) 0.0242(12) 0.0294(13) 0.0002(9) 0.0090(11) -0.0005(10)
C13 0.0313(14) 0.0244(12) 0.0377(14) -0.0001(10) 0.0181(12) 0.0010(10)
C14 0.0307(14) 0.0252(12) 0.0348(13) 0.0044(10) 0.0153(11) -0.0011(10)
C15 0.0437(16) 0.0267(13) 0.0369(14) 0.0047(11) 0.0164(13) -0.0039(11)
C16 0.0454(17) 0.0410(16) 0.0414(15) 0.0025(12) 0.0171(14) -0.0194(14)
C17 0.0316(15) 0.0503(17) 0.0471(16) 0.0117(13) 0.0126(13) -0.0113(13)
C18 0.0323(15) 0.0453(16) 0.0563(17) 0.0134(13) 0.0246(14) 0.0085(13)
C19 0.0347(15) 0.0307(14) 0.0476(16) 0.0012(11) 0.0206(13) -0.0007(11)
C21 0.0257(13) 0.0231(12) 0.0230(12) 0.0007(9) 0.0074(10) -0.0006(10)
C22 0.0369(15) 0.0272(13) 0.0313(13) 0.0008(10) 0.0113(12) -0.0051(11)
C23 0.0485(17) 0.0219(12) 0.0343(14) 0.0000(10) 0.0174(13) 0.0009(12)
C24 0.0449(16) 0.0255(13) 0.0447(15) 0.0001(11) 0.0270(13) 0.0049(12)
C25 0.0353(14) 0.0307(14) 0.0321(13) -0.0003(10) 0.0179(12) 0.0014(11)
C26 0.0282(13) 0.0260(12) 0.0239(12) 0.0009(9) 0.0110(11) -0.0008(10)
C27 0.0277(13) 0.0216(12) 0.0243(12) 0.0010(9) 0.0102(10) -0.0005(10)
C28 0.0268(13) 0.0277(13) 0.0321(13) 0.0020(10) 0.0140(11) 0.0010(10)
C29 0.0275(13) 0.0242(12) 0.0315(13) 0.0028(10) 0.0134(11) -0.0007(10)
C30 0.0324(14) 0.0239(12) 0.0326(13) 0.0009(10) 0.0167(12) 0.0032(10)
C31 0.0267(13) 0.0299(13) 0.0358(14) 0.0022(10) 0.0154(11) 0.0039(11)
C32 0.0286(13) 0.0245(12) 0.0252(12) 0.0020(9) 0.0104(11) -0.0035(10)
C33 0.0316(14) 0.0268(13) 0.0353(14) -0.0027(10) 0.0192(12) 0.0011(10)
C34 0.0276(13) 0.0147(11) 0.0323(13) -0.0024(9) 0.0134(11) 0.0008(9)
C35 0.0326(14) 0.0211(12) 0.0389(14) 0.0035(10) 0.0179(12) 0.0040(10)
C36 0.0315(15) 0.0256(13) 0.0474(16) -0.0004(11) 0.0215(13) -0.0010(10)
C37 0.0268(14) 0.0299(13) 0.0421(16) -0.0061(11) 0.0105(12) -0.0014(11)
C38 0.0411(16) 0.0285(13) 0.0297(13) -0.0031(10) 0.0117(12) 0.0017(11)
C39 0.0339(14) 0.0227(12) 0.0399(14) -0.0015(10) 0.0213(12) -0.0003(10)
C41 0.0503(17) 0.0302(13) 0.0339(14) -0.0004(10) 0.0217(13) -0.0078(12)
C42 0.0459(17) 0.0439(16) 0.0363(15) 0.0088(12) 0.0127(13) -0.0067(13)
C43 0.0246(13) 0.0326(13) 0.0490(15) 0.0013(11) 0.0171(12) -0.0034(11)
C44 0.0408(16) 0.0420(15) 0.0539(17) 0.0054(12) 0.0318(14) -0.0039(13)

loop_
_atom_type_symbol
_atom_type_description
_atom_type_scat_dispersion_real
_atom_type_scat_dispersion_imag
_atom_type_scat_source
C C 0.0033 0.0016 'International Tables Vol C Tables 4.2.6.8 and 6.1.1.4'
H H 0.0000 0.0000 'International Tables Vol C Tables 4.2.6.8 and 6.1.1.4'
N N 0.0061 0.0033 'International Tables Vol C Tables 4.2.6.8 and 6.1.1.4'

loop_
_geom_angle_atom_site_label_1
_geom_angle_atom_site_label_2
_geom_angle_atom_site_label_3
_geom_angle
_geom_angle_site_symmetry_1
_geom_angle_site_symmetry_3
C1 N1 C12 108.28(18) . .
C1 N1 C41 124.20(18) . .
C12 N1 C41 126.22(18) . .
C21 N2 C32 108.53(18) . .
C21 N2 C43 125.01(18) . .
C32 N2 C43 126.08(18) . .
N1 C1 C2 129.1(2) . .
N1 C1 C6 109.57(18) . .
C2 C1 C6 121.4(2) . .
C3 C2 C1 117.8(2) . .
C2 C3 C4 121.3(2) . .
C5 C4 C3 121.2(2) . .
C4 C5 C6 118.9(2) . .
C5 C6 C1 119.4(2) . .
C5 C6 C7 134.6(2) . .
C1 C6 C7 105.97(18) . .
C8 C7 C12 119.63(19) . .
C8 C7 C6 133.6(2) . .
C12 C7 C6 106.77(18) . .
C9 C8 C7 119.1(2) . .
C8 C9 C10 119.9(2) . .
C8 C9 C13 121.6(2) . .
C10 C9 C13 118.50(19) . .
C11 C10 C9 122.2(2) . .
C10 C11 C12 117.9(2) . .
N1 C12 C11 129.4(2) . .
N1 C12 C7 109.33(18) . .
C11 C12 C7 121.3(2) . .
C33 C13 C14 123.0(2) . .
C33 C13 C9 122.5(2) . .
C14 C13 C9 114.47(19) . .
C15 C14 C19 117.7(2) . .
C15 C14 C13 122.5(2) . .
C19 C14 C13 119.7(2) . .
C16 C15 C14 121.1(2) . .
C17 C16 C15 120.2(2) . .
C16 C17 C18 120.6(2) . .
C17 C18 C19 119.2(2) . .
C14 C19 C18 121.1(2) . .
N2 C21 C22 129.6(2) . .
N2 C21 C26 109.37(18) . .
C22 C21 C26 121.0(2) . .
C23 C22 C21 117.6(2) . .
C22 C23 C24 121.8(2) . .
C25 C24 C23 120.7(2) . .
C24 C25 C26 118.6(2) . .
C25 C26 C21 120.2(2) . .
C25 C26 C27 133.9(2) . .
C21 C26 C27 105.94(19) . .
C28 C27 C32 119.6(2) . .
C28 C27 C26 133.4(2) . .
C32 C27 C26 107.03(18) . .
C29 C28 C27 119.9(2) . .
C28 C29 C30 119.0(2) . .
C28 C29 C33 119.6(2) . .
C30 C29 C33 121.43(19) . .
C31 C30 C29 122.6(2) . .
C30 C31 C32 117.6(2) . .
N2 C32 C31 129.4(2) . .
N2 C32 C27 109.13(19) . .
C31 C32 C27 121.4(2) . .
C13 C33 C34 123.1(2) . .
C13 C33 C29 122.3(2) . .
C34 C33 C29 114.55(18) . .
C39 C34 C35 117.4(2) . .
C39 C34 C33 120.4(2) . .
C35 C34 C33 122.1(2) . .
C36 C35 C34 121.8(2) . .
C35 C36 C37 120.4(2) . .
C36 C37 C38 119.5(2) . .
C37 C38 C39 119.9(2) . .
C34 C39 C38 121.0(2) . .
N1 C41 C42 111.3(2) . .
N2 C43 C44 111.9(2) . .

loop_
_geom_bond_atom_site_label_1
_geom_bond_atom_site_label_2
_geom_bond_distance
_geom_bond_site_symmetry_2
N1 C1 1.384(3) .
N1 C12 1.387(3) .
N1 C41 1.472(3) .
N2 C21 1.381(3) .
N2 C32 1.385(3) .
N2 C43 1.460(3) .
C1 C2 1.393(3) .
C1 C6 1.417(3) .
C2 C3 1.383(3) .
C3 C4 1.387(3) .
C4 C5 1.385(3) .
C5 C6 1.389(3) .
C6 C7 1.450(3) .
C7 C8 1.404(3) .
C7 C12 1.409(3) .
C8 C9 1.387(3) .
C9 C10 1.404(3) .
C9 C13 1.510(3) .
C10 C11 1.376(3) .
C11 C12 1.394(3) .
C13 C33 1.344(3) .
C13 C14 1.503(3) .
C14 C15 1.387(3) .
C14 C19 1.389(3) .
C15 C16 1.379(3) .
C16 C17 1.363(4) .
C17 C18 1.368(4) .
C18 C19 1.395(3) .
C21 C22 1.393(3) .
C21 C26 1.413(3) .
C22 C23 1.388(3) .
C23 C24 1.392(3) .
C24 C25 1.384(3) .
C25 C26 1.393(3) .
C26 C27 1.446(3) .
C27 C28 1.397(3) .
C27 C32 1.401(3) .
C28 C29 1.389(3) .
C29 C30 1.404(3) .
C29 C33 1.506(3) .
C30 C31 1.377(3) .
C31 C32 1.396(3) .
C33 C34 1.496(3) .
C34 C39 1.390(3) .
C34 C35 1.395(3) .
C35 C36 1.374(3) .
C36 C37 1.376(3) .
C37 C38 1.384(3) .
C38 C39 1.400(3) .
C41 C42 1.499(3) .
C43 C44 1.513(3) .
